data_2211796
loop_
_publ_author_name
'A. Meffre'
'M. Barboiu'
'A. van der Lee'

_publ_section_title
;
 Sodium trifluoromethanesulfonate acetonitrile solvate
;
_journal_coeditor_code DN2106
_journal_issue 1
_journal_name_full 'Acta Crystallographica Section E'
_journal_page_first m255
_journal_page_last m257
_journal_paper_doi 10.1107/S1600536806053918
_journal_volume 63
_journal_year 2007
_chemical_formula_iupac 'Na +, C F3 S O3 -, C2 H3 N'
_chemical_formula_moiety 'Na +, C F3 O3 S1 -, C2 H3 N'
_chemical_formula_sum 'C3 H3 F3 N Na O3 S'
_chemical_formula_weight 213.12
_chemical_name_systematic
;
Sodium trifluoromethanesulfonate acetonitrile solvate
;
_space_group_IT_number 62
_symmetry_cell_setting orthorhombic
_symmetry_space_group_name_Hall '-P 2ac 2n'
_symmetry_space_group_name_H-M 'P n m a'
_atom_sites_solution_hydrogens geom
_atom_sites_solution_primary direct
_audit_creation_method CRYSTALS_ver_12.84
_cell_angle_alpha 90
_cell_angle_beta 90
_cell_angle_gamma 90
_cell_formula_units_Z 4
_cell_length_a 20.0447(7)
_cell_length_b 7.6833(2)
_cell_length_c 4.91966(17)
_cell_measurement_reflns_used 11167
_cell_measurement_temperature 173
_cell_measurement_theta_max 28.7029
_cell_measurement_theta_min 4.0149
_cell_volume 757.67(4)
_computing_cell_refinement
;
CrysAlis RED
Oxford Diffraction (2006)
;
_computing_data_collection
;
CrysAlis CCD
Oxford Diffraction 2006)
;
_computing_data_reduction
;
CrysAlis RED
;
_computing_molecular_graphics
;
PLATON (Spek, 2003), CAMERON (Watkin <i>et al.</i>,  1996) and
DRAWxtl (Kroeker & Finger, 2005)
;
_computing_publication_material CRYSTALS
_computing_structure_refinement 'CRYSTALS (Betteridge <i>et al.</i>,  2003)'
_computing_structure_solution 'SUPERFLIP (Palatinus & Chapuis, 2006)'
_diffrn_ambient_temperature 173
_diffrn_detector_area_resol_mean 16.0143
_diffrn_measured_fraction_theta_full 0.997
_diffrn_measured_fraction_theta_max 0.957
_diffrn_measurement_device_type 'Oxford Diffraction GEMINI'
_diffrn_measurement_method '\f and \w'
_diffrn_radiation_monochromator graphite
_diffrn_radiation_source 'Enhance (Mo) X-ray Source'
_diffrn_radiation_type 'Mo K\a'
_diffrn_radiation_wavelength 0.71073
_diffrn_reflns_av_R_equivalents 0.090
_diffrn_reflns_av_sigmaI/netI 0.0680
_diffrn_reflns_limit_h_max 26
_diffrn_reflns_limit_h_min -26
_diffrn_reflns_limit_k_max 10
_diffrn_reflns_limit_k_min -10
_diffrn_reflns_limit_l_max 6
_diffrn_reflns_limit_l_min -6
_diffrn_reflns_number 29572
_diffrn_reflns_theta_full 27.674
_diffrn_reflns_theta_max 28.827
_diffrn_reflns_theta_min 4.067
_diffrn_standards_decay_% 0
_diffrn_standards_interval_count 0
_diffrn_standards_interval_time 0
_diffrn_standards_number 0
_exptl_absorpt_coefficient_mu 0.505
_exptl_absorpt_correction_T_max 0.977
_exptl_absorpt_correction_T_min 0.841
_exptl_absorpt_correction_type analytical
_exptl_absorpt_process_details
;
Analytical numeric absorption correction using a multifaceted crystal
model based on expressions derived by Clark & Reid (1995).
(CrysAlis RED; Oxford Diffraction, 2006)
;
_exptl_crystal_colour colourless
_exptl_crystal_density_diffrn 1.868
_exptl_crystal_description needle
_exptl_crystal_F_000 424
_exptl_crystal_size_max 0.45
_exptl_crystal_size_mid 0.08
_exptl_crystal_size_min 0.04
_refine_diff_density_max 0.85
_refine_diff_density_min -0.75
_refine_ls_extinction_method None
_refine_ls_goodness_of_fit_ref 0.7114
_refine_ls_hydrogen_treatment constr
_refine_ls_matrix_type full
_refine_ls_number_parameters 68
_refine_ls_number_reflns 1016
_refine_ls_number_restraints 2
_refine_ls_R_factor_all 0.0798
_refine_ls_R_factor_gt 0.0353
_refine_ls_shift/su_max 0.000175
_refine_ls_structure_factor_coef Fsqd
_refine_ls_weighting_details 'w=1/[\s^2^(F^2^) + (0.05P)^2^], where P=[max(Fo^2^,0) + 2Fc^2^]/3'
_refine_ls_weighting_scheme calc
_refine_ls_wR_factor_all 0.0840
_refine_ls_wR_factor_gt 0.0802
_refine_ls_wR_factor_ref 0.0840
_reflns_number_gt 523
_reflns_number_total 1016
_reflns_threshold_expression I>2\s(I)
_cod_data_source_file dn2106.cif
_cod_data_source_block I
_cod_database_code 2211796
_cod_database_fobs_code 2211796

loop_
_symmetry_equiv_pos_as_xyz
x,y,z
-x,-y,-z
-x+1/2,y+1/2,z+1/2
x+1/2,-y+1/2,-z+1/2
x,-y+1/2,z
-x,y+1/2,-z
-x+1/2,-y,z+1/2
x+1/2,y,-z+1/2

loop_
_atom_site_type_symbol
_atom_site_label
_atom_site_fract_x
_atom_site_fract_y
_atom_site_fract_z
_atom_site_U_iso_or_equiv
_atom_site_adp_type
_atom_site_occupancy
Na Na1 0.0000 0.5000 0.5000 0.0257 Uani 1.0000
O O2 -0.07435(8) 0.40815(19) 0.1580(3) 0.0276 Uani 1.0000
O O3 -0.04000(11) 0.2500 -0.2445(5) 0.0272 Uani 1.0000
S S4 -0.07829(4) 0.2500 0.00332(18) 0.0221 Uani 1.0000
C C5 -0.16374(18) 0.2500 -0.1213(8) 0.0298 Uani 1.0000
F F6 -0.17651(7) 0.38906(18) -0.2728(3) 0.0463 Uani 1.0000
F F7 -0.20718(11) 0.2500 0.0809(5) 0.0611 Uani 1.0000
N N8 0.07710(15) 0.2500 0.3156(6) 0.0332 Uani 1.0000
C C9 0.11529(17) 0.2500 0.1464(8) 0.0258 Uani 1.0000
C C10 0.16418(19) 0.250000(7) -0.0663(7) 0.0342 Uani 1.0000
H H11 0.2058 0.2500 -0.0124 0.0500 Uiso 1.0000
H H12 0.1592 0.3454 -0.1906 0.0500 Uiso 1.0000

loop_
_atom_site_aniso_label
_atom_site_aniso_U_11
_atom_site_aniso_U_22
_atom_site_aniso_U_33
_atom_site_aniso_U_12
_atom_site_aniso_U_13
_atom_site_aniso_U_23
Na1 0.0313(7) 0.0184(7) 0.0273(7) -0.0010(5) -0.0007(7) -0.0023(7)
O2 0.0364(9) 0.0191(9) 0.0274(8) 0.0025(7) -0.0051(8) -0.0079(8)
O3 0.0339(14) 0.0259(13) 0.0218(12) 0.0000 0.0008(11) 0.0000
S4 0.0279(4) 0.0171(4) 0.0213(4) 0.0000 -0.0022(5) 0.0000
C5 0.034(2) 0.024(2) 0.031(2) 0.0000 -0.004(2) 0.0000
F6 0.0486(9) 0.0278(8) 0.0626(11) 0.0049(7) -0.0240(8) 0.0059(9)
F7 0.0360(13) 0.088(2) 0.0594(17) 0.0000 0.0076(13) 0.0000
N8 0.0306(16) 0.0307(17) 0.0384(18) 0.0000 0.0050(17) 0.0000
C9 0.0244(19) 0.0168(18) 0.036(2) 0.0000 -0.0051(19) 0.0000
C10 0.036(2) 0.026(2) 0.040(3) 0.0000 0.0095(19) 0.0000

loop_
_atom_type_symbol
_atom_type_scat_dispersion_real
_atom_type_scat_dispersion_imag
_atom_type_scat_source
C 0.0033 0.0016 'International Tables Vol C 4.2.6.8 and 6.1.1.4'
F 0.0171 0.0103 'International Tables Vol C 4.2.6.8 and 6.1.1.4'
N 0.0061 0.0033 'International Tables Vol C 4.2.6.8 and 6.1.1.4'
Na 0.0362 0.0249 'International Tables Vol C 4.2.6.8 and 6.1.1.4'
O 0.0106 0.0060 'International Tables Vol C 4.2.6.8 and 6.1.1.4'
S 0.1246 0.1234 'International Tables Vol C 4.2.6.8 and 6.1.1.4'
H 0.0000 0.0000 'International Tables Vol C 4.2.6.8 and 6.1.1.4'

loop_
_geom_angle_atom_site_label_1
_geom_angle_atom_site_label_2
_geom_angle_atom_site_label_3
_geom_angle_site_symmetry_1
_geom_angle_site_symmetry_3
_geom_angle
_geom_angle_publ_flag
O2 Na1 O3 2_566 1_556 94.37(6) yes
O2 Na1 O3 2_566 2_565 85.63(6) yes
O3 Na1 O3 1_556 2_565 179.995 yes
O2 Na1 N8 2_566 2_566 84.64(7) yes
O3 Na1 N8 1_556 2_566 101.84(7) yes
O3 Na1 N8 2_565 2_566 78.16(7) yes
O2 Na1 O2 2_566 . 179.995 yes
O3 Na1 O2 1_556 . 85.63(6) yes
O3 Na1 O2 2_565 . 94.37(6) yes
N8 Na1 O2 2_566 . 95.36(7) yes
O2 Na1 N8 2_566 . 95.36(7) yes
O3 Na1 N8 1_556 . 78.16(7) yes
O3 Na1 N8 2_565 . 101.84(7) yes
N8 Na1 N8 2_566 . 179.996 yes
O2 Na1 N8 . . 84.64(7) yes
Na1 O2 S4 . . 131.82(9) yes
Na1 O3 Na1 1_554 5_554 104.36(8) no
Na1 O3 S4 1_554 . 127.82(4) no
Na1 O3 S4 5_554 . 127.82(4) no
O3 S4 O2 . . 114.79(8) yes
O3 S4 O2 . 5_555 114.79(8) yes
O2 S4 O2 . 5_555 115.60(13) yes
O3 S4 C5 . . 102.50(15) yes
O2 S4 C5 . . 103.32(9) yes
O2 S4 C5 5_555 . 103.32(9) yes
S4 C5 F6 . 5_555 111.76(19) yes
S4 C5 F6 . . 111.76(19) yes
F6 C5 F6 5_555 . 107.2(3) yes
S4 C5 F7 . . 111.5(2) yes
F6 C5 F7 5_555 . 107.2(2) yes
F6 C5 F7 . . 107.2(2) yes
Na1 N8 Na1 . 5_555 93.98(10) no
Na1 N8 C9 . . 130.72(8) no
Na1 N8 C9 5_555 . 130.72(8) no
N8 C9 C10 . . 179.5(4) yes
C9 C10 H12 . 5_555 113.2 no
C9 C10 H11 . . 115.5 no
H12 C10 H11 5_555 . 106.9 no
C9 C10 H12 . . 113.2 no
H12 C10 H12 5_555 . 99.6 no
H11 C10 H12 . . 106.9 no

loop_
_geom_bond_atom_site_label_1
_geom_bond_atom_site_label_2
_geom_bond_site_symmetry_2
_geom_bond_distance
_geom_bond_publ_flag
Na1 O2 2_566 2.3558(14) yes
Na1 O3 1_556 2.4315(14) yes
Na1 O3 2_565 2.4315(14) yes
Na1 N8 2_566 2.627(2) yes
Na1 O2 . 2.3558(14) yes
Na1 N8 . 2.627(2) yes
O2 S4 . 1.4360(15) yes
O3 S4 . 1.441(2) yes
S4 C5 . 1.819(4) yes
C5 F6 5_555 1.328(2) yes
C5 F6 . 1.328(2) yes
C5 F7 . 1.322(4) yes
N8 C9 . 1.131(4) yes
C9 C10 . 1.434(5) yes
C10 H12 5_555 0.960 no
C10 H11 . 0.875 no
C10 H12 . 0.960 no
